data_4108624
loop_
_publ_author_name
'Shigeru Yamaguchi'
'Taisuke Katoh'
'Hiroshi Shinokubo'
'Atsuhiro Osuka'

_publ_section_title
;
 Pt(II)- and Pt(IV)-Bridged Cofacial Diporphyrins via Carbon-Transition
 Metal \s-Bonds
;
_journal_name_full 'Journal of the American Chemical Society'
_journal_page_first 14440
_journal_page_last 14441
_journal_paper_doi 10.1021/ja8066385
_journal_volume 130
_journal_year 2008
_chemical_formula_sum 'C142 H152 Cl8 N11 Ni2 Pt'
_chemical_formula_weight 2608.86
_chemical_name_systematic
; 
 ? 
;
_space_group_IT_number 2
_symmetry_cell_setting triclinic
_symmetry_Int_Tables_number 2
_symmetry_space_group_name_Hall '-P 1'
_symmetry_space_group_name_H-M 'P -1'
_atom_sites_solution_hydrogens geom
_atom_sites_solution_primary direct
_atom_sites_solution_secondary difmap
_audit_creation_method SHELXL-97
_cell_angle_alpha 63.743(5)
_cell_angle_beta 83.532(5)
_cell_angle_gamma 88.224(5)
_cell_formula_units_Z 2
_cell_length_a 18.266(5)
_cell_length_b 20.589(5)
_cell_length_c 21.014(5)
_cell_measurement_reflns_used 6712
_cell_measurement_temperature 90(2)
_cell_measurement_theta_max 28.30
_cell_measurement_theta_min 2.31
_cell_volume 7041(3)
_computing_cell_refinement 'Bruker SMART'
_computing_data_collection 'Bruker SMART'
_computing_data_reduction 'Bruker SAINT'
_computing_molecular_graphics 'Bruker SHELXTL'
_computing_publication_material 'Bruker SHELXTL'
_computing_structure_refinement 'SHELXL-97 (Sheldrick, 1997)'
_computing_structure_solution 'SHELXS-97 (Sheldrick, 1990)'
_diffrn_ambient_temperature 90(2)
_diffrn_detector_area_resol_mean 8.366
_diffrn_measured_fraction_theta_full 0.877
_diffrn_measured_fraction_theta_max 0.877
_diffrn_measurement_device_type 'CCD area detector'
_diffrn_measurement_method 'phi and omega scans'
_diffrn_radiation_monochromator graphite
_diffrn_radiation_source 'fine-focus sealed tube'
_diffrn_radiation_type MoK\a
_diffrn_radiation_wavelength 0.71069
_diffrn_reflns_av_R_equivalents 0.0251
_diffrn_reflns_av_sigmaI/netI 0.0568
_diffrn_reflns_limit_h_max 23
_diffrn_reflns_limit_h_min -23
_diffrn_reflns_limit_k_max 26
_diffrn_reflns_limit_k_min -27
_diffrn_reflns_limit_l_max 28
_diffrn_reflns_limit_l_min -19
_diffrn_reflns_number 44453
_diffrn_reflns_theta_full 28.34
_diffrn_reflns_theta_max 28.34
_diffrn_reflns_theta_min 1.12
_exptl_absorpt_coefficient_mu 1.457
_exptl_absorpt_correction_T_max 0.7592
_exptl_absorpt_correction_T_min 0.4751
_exptl_absorpt_correction_type empirical
_exptl_crystal_colour black
_exptl_crystal_density_diffrn 1.231
_exptl_crystal_description prism
_exptl_crystal_F_000 2702
_exptl_crystal_size_max 0.60
_exptl_crystal_size_mid 0.40
_exptl_crystal_size_min 0.20
_refine_diff_density_max 3.317
_refine_diff_density_min -2.257
_refine_diff_density_rms 0.170
_refine_ls_extinction_method none
_refine_ls_goodness_of_fit_ref 1.043
_refine_ls_hydrogen_treatment constr
_refine_ls_matrix_type full
_refine_ls_number_parameters 1515
_refine_ls_number_reflns 30830
_refine_ls_number_restraints 11
_refine_ls_restrained_S_all 1.047
_refine_ls_R_factor_all 0.0671
_refine_ls_R_factor_gt 0.0537
_refine_ls_shift/su_max 0.003
_refine_ls_shift/su_mean 0.000
_refine_ls_structure_factor_coef Fsqd
_refine_ls_weighting_details 'calc w=1/[\s^2^(Fo^2^)+(0.0877P)^2^+14.6796P] where P=(Fo^2^+2Fc^2^)/3'
_refine_ls_weighting_scheme calc
_refine_ls_wR_factor_gt 0.1441
_refine_ls_wR_factor_ref 0.1537
_reflns_number_gt 25812
_reflns_number_total 30830
_reflns_threshold_expression >2sigma(I)
_cod_data_source_file ja8066385_si_002.cif
_cod_data_source_block ptdim1
_cod_database_code 4108624

loop_
_symmetry_equiv_pos_as_xyz
'x, y, z'
'-x, -y, -z'

loop_
_atom_site_label
_atom_site_type_symbol
_atom_site_fract_x
_atom_site_fract_y
_atom_site_fract_z
_atom_site_U_iso_or_equiv
_atom_site_adp_type
_atom_site_occupancy
_atom_site_symmetry_multiplicity
_atom_site_calc_flag
_atom_site_refinement_flags
_atom_site_disorder_assembly
_atom_site_disorder_group
C1A C 0.6646(2) 0.5256(2) 0.8535(2) 0.0166(8) Uani 1 1 d . . .
C2A C 0.6103(2) 0.5643(2) 0.8756(2) 0.0174(8) Uani 1 1 d . . .
H2A H 0.6183 0.6068 0.8811 0.021 Uiso 1 1 calc R . .
C3A C 0.5449(2) 0.5294(2) 0.8875(2) 0.0175(8) Uani 1 1 d . . .
C4A C 0.5601(2) 0.4647(2) 0.8777(2) 0.0162(8) Uani 1 1 d . . .
C5A C 0.5088(2) 0.4095(2) 0.8934(2) 0.0163(8) Uani 1 1 d . . .
C6A C 0.5329(2) 0.3399(2) 0.9083(2) 0.0169(8) Uani 1 1 d . . .
C7A C 0.4887(3) 0.2745(2) 0.9468(2) 0.0220(9) Uani 1 1 d . . .
H7A H 0.4368 0.2712 0.9591 0.026 Uiso 1 1 calc R . .
C8A C 0.5354(3) 0.2189(2) 0.9618(3) 0.0244(9) Uani 1 1 d . . .
H8A H 0.5227 0.1690 0.9892 0.029 Uiso 1 1 calc R . .
C9A C 0.6068(2) 0.2483(2) 0.9293(2) 0.0198(9) Uani 1 1 d . . .
C10A C 0.6668(2) 0.2063(2) 0.9262(2) 0.0197(9) Uani 1 1 d . . .
C11A C 0.7308(3) 0.2365(2) 0.8817(2) 0.0221(9) Uani 1 1 d . . .
C12A C 0.7896(3) 0.1961(3) 0.8673(3) 0.0284(10) Uani 1 1 d . . .
H12A H 0.7952 0.1451 0.8914 0.034 Uiso 1 1 calc R . .
C13A C 0.8358(3) 0.2438(3) 0.8130(3) 0.0291(11) Uani 1 1 d . . .
H13A H 0.8793 0.2327 0.7907 0.035 Uiso 1 1 calc R . .
C14A C 0.8068(2) 0.3147(2) 0.7954(2) 0.0215(9) Uani 1 1 d . . .
C15A C 0.8426(2) 0.3782(2) 0.7475(2) 0.0198(9) Uani 1 1 d . . .
C16A C 0.8252(2) 0.4433(2) 0.7493(2) 0.0194(8) Uani 1 1 d . . .
C17A C 0.8738(3) 0.5058(2) 0.7181(3) 0.0237(9) Uani 1 1 d . . .
H17A H 0.9157 0.5138 0.6840 0.028 Uiso 1 1 calc R . .
C18A C 0.8486(3) 0.5507(3) 0.7464(3) 0.0257(10) Uani 1 1 d . . .
H18A H 0.8706 0.5954 0.7379 0.031 Uiso 1 1 calc R . .
C19A C 0.7825(2) 0.5182(2) 0.7917(2) 0.0201(9) Uani 1 1 d . . .
C20A C 0.7364(2) 0.5512(2) 0.8254(2) 0.0184(8) Uani 1 1 d . . .
C21A C 0.4752(2) 0.5486(2) 0.9147(2) 0.0179(8) Uani 1 1 d . . .
C22A C 0.4733(3) 0.6060(2) 0.9340(2) 0.0214(9) Uani 1 1 d . . .
H22A H 0.5172 0.6325 0.9279 0.026 Uiso 1 1 calc R . .
C23A C 0.4082(3) 0.6239(2) 0.9616(2) 0.0228(9) Uani 1 1 d . . .
H23A H 0.4063 0.6642 0.9722 0.027 Uiso 1 1 calc R . .
C24A C 0.3455(3) 0.5822(2) 0.9738(2) 0.0223(9) Uani 1 1 d . . .
H24A H 0.3005 0.5921 0.9949 0.027 Uiso 1 1 calc R . .
C25A C 0.3495(2) 0.5263(2) 0.9548(2) 0.0200(9) Uani 1 1 d . . .
H25A H 0.3067 0.4970 0.9640 0.024 Uiso 1 1 calc R . .
C26A C 0.6611(3) 0.1254(2) 0.9647(3) 0.0225(9) Uani 1 1 d . . .
C27A C 0.6396(3) 0.0864(2) 0.9302(3) 0.0246(9) Uani 1 1 d . . .
H27A H 0.6244 0.1118 0.8837 0.029 Uiso 1 1 calc R . .
C28A C 0.6397(3) 0.0106(2) 0.9618(3) 0.0255(10) Uani 1 1 d . . .
C29A C 0.6613(3) -0.0236(3) 1.0297(3) 0.0316(11) Uani 1 1 d . . .
H29A H 0.6626 -0.0750 1.0520 0.038 Uiso 1 1 calc R . .
C30A C 0.6814(3) 0.0130(3) 1.0669(3) 0.0349(12) Uani 1 1 d . . .
C31A C 0.6814(3) 0.0887(3) 1.0329(3) 0.0309(11) Uani 1 1 d . . .
H31A H 0.6955 0.1152 1.0570 0.037 Uiso 1 1 calc R . .
C32A C 0.6157(3) -0.0300(3) 0.9222(3) 0.0294(11) Uani 1 1 d . . .
C33A C 0.6585(4) -0.0009(3) 0.8473(3) 0.0438(15) Uani 1 1 d . . .
H33A H 0.6464 0.0499 0.8194 0.066 Uiso 1 1 calc R . .
H33B H 0.6450 -0.0294 0.8233 0.066 Uiso 1 1 calc R . .
H33C H 0.7116 -0.0045 0.8515 0.066 Uiso 1 1 calc R . .
C34A C 0.6300(3) -0.1117(3) 0.9614(3) 0.0352(12) Uani 1 1 d . . .
H34A H 0.6827 -0.1191 0.9662 0.053 Uiso 1 1 calc R . .
H34B H 0.6142 -0.1359 0.9341 0.053 Uiso 1 1 calc R . .
H34C H 0.6021 -0.1319 1.0089 0.053 Uiso 1 1 calc R . .
C35A C 0.5333(3) -0.0190(3) 0.9149(3) 0.0386(13) Uani 1 1 d . . .
H35A H 0.5058 -0.0368 0.9625 0.058 Uiso 1 1 calc R . .
H35B H 0.5172 -0.0458 0.8902 0.058 Uiso 1 1 calc R . .
H35C H 0.5242 0.0327 0.8875 0.058 Uiso 1 1 calc R . .
C36A C 0.7010(4) -0.0307(3) 1.1439(3) 0.0502(17) Uani 1 1 d . . .
C37A C 0.6346(5) -0.0782(3) 1.1898(3) 0.060(2) Uani 1 1 d . . .
H37A H 0.6245 -0.1139 1.1726 0.090 Uiso 1 1 calc R . .
H37B H 0.5915 -0.0478 1.1866 0.090 Uiso 1 1 calc R . .
H37C H 0.6452 -0.1034 1.2396 0.090 Uiso 1 1 calc R . .
C38A C 0.7650(5) -0.0791(4) 1.1433(4) 0.066(2) Uani 1 1 d . . .
H38A H 0.7527 -0.1089 1.1202 0.099 Uiso 1 1 calc R . .
H38B H 0.7748 -0.1105 1.1924 0.099 Uiso 1 1 calc R . .
H38C H 0.8089 -0.0491 1.1168 0.099 Uiso 1 1 calc R . .
C39A C 0.7222(5) 0.0191(4) 1.1759(4) 0.069(2) Uani 1 1 d . . .
H39A H 0.7345 -0.0103 1.2246 0.104 Uiso 1 1 calc R . .
H39B H 0.6807 0.0501 1.1769 0.104 Uiso 1 1 calc R . .
H39C H 0.7650 0.0494 1.1467 0.104 Uiso 1 1 calc R . .
C40A C 0.9068(2) 0.3740(2) 0.6984(2) 0.0213(9) Uani 1 1 d . . .
C41A C 0.8955(2) 0.3767(2) 0.6334(2) 0.0212(9) Uani 1 1 d . . .
H41A H 0.8469 0.3826 0.6198 0.025 Uiso 1 1 calc R . .
C42A C 0.9538(2) 0.3709(2) 0.5874(2) 0.0216(9) Uani 1 1 d . . .
C43A C 1.0239(2) 0.3607(2) 0.6107(2) 0.0222(9) Uani 1 1 d . . .
H43A H 1.0643 0.3561 0.5804 0.027 Uiso 1 1 calc R . .
C44A C 1.0374(2) 0.3568(2) 0.6760(3) 0.0230(9) Uani 1 1 d . . .
C45A C 0.9770(3) 0.3644(2) 0.7191(3) 0.0239(9) Uani 1 1 d . . .
H45A H 0.9845 0.3630 0.7638 0.029 Uiso 1 1 calc R . .
C46A C 0.9386(3) 0.3748(3) 0.5157(3) 0.0244(9) Uani 1 1 d . . .
C47A C 1.0095(3) 0.3721(3) 0.4708(3) 0.0327(11) Uani 1 1 d . . .
H47A H 1.0339 0.3262 0.4963 0.049 Uiso 1 1 calc R . .
H47B H 1.0424 0.4125 0.4624 0.049 Uiso 1 1 calc R . .
H47C H 0.9976 0.3759 0.4250 0.049 Uiso 1 1 calc R . .
C48A C 0.9016(3) 0.4473(3) 0.4734(3) 0.0340(11) Uani 1 1 d . . .
H48A H 0.9338 0.4874 0.4669 0.051 Uiso 1 1 calc R . .
H48B H 0.8544 0.4493 0.4997 0.051 Uiso 1 1 calc R . .
H48C H 0.8930 0.4513 0.4266 0.051 Uiso 1 1 calc R . .
C49A C 0.8873(3) 0.3121(3) 0.5284(3) 0.0285(10) Uani 1 1 d . . .
H49A H 0.8770 0.3152 0.4823 0.043 Uiso 1 1 calc R . .
H49B H 0.8410 0.3148 0.5556 0.043 Uiso 1 1 calc R . .
H49C H 0.9109 0.2661 0.5553 0.043 Uiso 1 1 calc R . .
C50A C 1.1135(3) 0.3421(3) 0.7027(3) 0.0281(10) Uani 1 1 d . . .
C51A C 1.1319(3) 0.3962(3) 0.7300(3) 0.0353(12) Uani 1 1 d . . .
H51A H 1.1808 0.3863 0.7468 0.053 Uiso 1 1 calc R . .
H51B H 1.0951 0.3918 0.7695 0.053 Uiso 1 1 calc R . .
H51C H 1.1317 0.4455 0.6913 0.053 Uiso 1 1 calc R . .
C52A C 1.1115(3) 0.2651(3) 0.7638(3) 0.0388(13) Uani 1 1 d . . .
H52A H 1.1605 0.2533 0.7803 0.058 Uiso 1 1 calc R . .
H52B H 1.0972 0.2305 0.7468 0.058 Uiso 1 1 calc R . .
H52C H 1.0757 0.2622 0.8034 0.058 Uiso 1 1 calc R . .
C53A C 1.1741(3) 0.3471(3) 0.6444(3) 0.0360(12) Uani 1 1 d . . .
H53A H 1.1731 0.3947 0.6033 0.054 Uiso 1 1 calc R . .
H53B H 1.1659 0.3092 0.6296 0.054 Uiso 1 1 calc R . .
H53C H 1.2221 0.3406 0.6628 0.054 Uiso 1 1 calc R . .
C54A C 0.7642(2) 0.6151(2) 0.8322(2) 0.0205(9) Uani 1 1 d . . .
C55A C 0.7352(3) 0.6836(2) 0.7982(2) 0.0225(9) Uani 1 1 d . . .
H55A H 0.6993 0.6918 0.7663 0.027 Uiso 1 1 calc R . .
C56A C 0.7583(3) 0.7402(2) 0.8104(3) 0.0255(10) Uani 1 1 d . . .
C57A C 0.8112(3) 0.7270(3) 0.8565(3) 0.0263(10) Uani 1 1 d . . .
H57A H 0.8266 0.7655 0.8656 0.032 Uiso 1 1 calc R . .
C58A C 0.8432(3) 0.6590(3) 0.8905(3) 0.0249(10) Uani 1 1 d . . .
C59A C 0.8185(2) 0.6039(3) 0.8774(3) 0.0233(9) Uani 1 1 d . . .
H59A H 0.8390 0.5572 0.8997 0.028 Uiso 1 1 calc R . .
C60A C 0.7212(3) 0.8141(3) 0.7766(3) 0.0324(11) Uani 1 1 d . . .
C61A C 0.7235(7) 0.8398(4) 0.6964(4) 0.086(3) Uani 1 1 d . . .
H61A H 0.7068 0.8003 0.6871 0.129 Uiso 1 1 calc R . .
H61B H 0.7741 0.8544 0.6740 0.129 Uiso 1 1 calc R . .
H61C H 0.6912 0.8812 0.6765 0.129 Uiso 1 1 calc R . .
C62A C 0.6423(4) 0.8054(3) 0.8101(4) 0.0588(19) Uani 1 1 d . . .
H62A H 0.6412 0.7826 0.8622 0.088 Uiso 1 1 calc R . .
H62B H 0.6148 0.7748 0.7957 0.088 Uiso 1 1 calc R . .
H62C H 0.6198 0.8530 0.7940 0.088 Uiso 1 1 calc R . .
C63A C 0.7594(4) 0.8720(3) 0.7878(4) 0.0577(19) Uani 1 1 d . . .
H63A H 0.7405 0.9196 0.7577 0.087 Uiso 1 1 calc R . .
H63B H 0.8126 0.8714 0.7749 0.087 Uiso 1 1 calc R . .
H63C H 0.7499 0.8625 0.8380 0.087 Uiso 1 1 calc R . .
C64A C 0.9004(3) 0.6484(3) 0.9419(3) 0.0327(11) Uani 1 1 d . . .
C65A C 0.9269(4) 0.5713(3) 0.9746(4) 0.0493(16) Uani 1 1 d . . .
H65A H 0.8848 0.5382 1.0005 0.074 Uiso 1 1 calc R . .
H65B H 0.9627 0.5663 1.0078 0.074 Uiso 1 1 calc R . .
H65C H 0.9502 0.5595 0.9368 0.074 Uiso 1 1 calc R . .
C66A C 0.9665(3) 0.6996(4) 0.9013(4) 0.0463(15) Uani 1 1 d . . .
H66A H 1.0011 0.6966 0.9349 0.069 Uiso 1 1 calc R . .
H66B H 0.9495 0.7494 0.8775 0.069 Uiso 1 1 calc R . .
H66C H 0.9914 0.6856 0.8655 0.069 Uiso 1 1 calc R . .
C67A C 0.8665(3) 0.6661(3) 1.0017(3) 0.0415(13) Uani 1 1 d . . .
H67A H 0.8226 0.6353 1.0263 0.062 Uiso 1 1 calc R . .
H67B H 0.8526 0.7171 0.9816 0.062 Uiso 1 1 calc R . .
H67C H 0.9024 0.6574 1.0358 0.062 Uiso 1 1 calc R . .
C1B C 0.5734(2) 0.4748(2) 0.6648(2) 0.0161(8) Uani 1 1 d . . .
C2B C 0.5272(2) 0.4125(2) 0.6937(2) 0.0184(8) Uani 1 1 d . . .
H2B H 0.5300 0.3742 0.6799 0.022 Uiso 1 1 calc R . .
C3B C 0.4782(2) 0.4171(2) 0.7448(2) 0.0171(8) Uani 1 1 d . . .
C4B C 0.4908(2) 0.4860(2) 0.7440(2) 0.0159(8) Uani 1 1 d . . .
C5B C 0.4471(2) 0.5139(2) 0.7836(2) 0.0165(8) Uani 1 1 d . . .
C6B C 0.4437(2) 0.5883(2) 0.7603(2) 0.0191(8) Uani 1 1 d . . .
C7B C 0.3842(2) 0.6258(2) 0.7806(2) 0.0214(9) Uani 1 1 d . . .
H7B H 0.3455 0.6045 0.8182 0.026 Uiso 1 1 calc R . .
C8B C 0.3939(3) 0.6963(2) 0.7363(2) 0.0231(9) Uani 1 1 d . . .
H8B H 0.3624 0.7341 0.7358 0.028 Uiso 1 1 calc R . .
C9B C 0.4602(3) 0.7049(2) 0.6896(2) 0.0211(9) Uani 1 1 d . . .
C10B C 0.4920(2) 0.7716(2) 0.6406(2) 0.0216(9) Uani 1 1 d . . .
C11B C 0.5628(3) 0.7777(2) 0.6085(3) 0.0246(10) Uani 1 1 d . . .
C12B C 0.6035(3) 0.8445(2) 0.5653(3) 0.0260(10) Uani 1 1 d . . .
H12B H 0.5840 0.8918 0.5473 0.031 Uiso 1 1 calc R . .
C13B C 0.6738(3) 0.8279(2) 0.5551(3) 0.0265(10) Uani 1 1 d . . .
H13B H 0.7137 0.8612 0.5304 0.032 Uiso 1 1 calc R . .
C14B C 0.6779(3) 0.7505(2) 0.5881(2) 0.0232(9) Uani 1 1 d . . .
C15B C 0.7402(2) 0.7136(2) 0.5821(3) 0.0226(9) Uani 1 1 d . . .
C16B C 0.7350(2) 0.6418(2) 0.5933(2) 0.0213(9) Uani 1 1 d . . .
C17B C 0.7918(3) 0.6069(3) 0.5681(3) 0.0247(9) Uani 1 1 d . . .
H17B H 0.8414 0.6235 0.5514 0.030 Uiso 1 1 calc R . .
C18B C 0.7617(2) 0.5460(2) 0.5725(2) 0.0231(9) Uani 1 1 d . . .
H18B H 0.7855 0.5126 0.5576 0.028 Uiso 1 1 calc R . .
C19B C 0.6873(2) 0.5413(2) 0.6038(2) 0.0188(8) Uani 1 1 d . . .
C20B C 0.6390(2) 0.4836(2) 0.6206(2) 0.0188(8) Uani 1 1 d . . .
C21B C 0.4174(2) 0.3662(2) 0.7850(2) 0.0185(8) Uani 1 1 d . . .
C22B C 0.3963(3) 0.3163(2) 0.7612(2) 0.0222(9) Uani 1 1 d . . .
H22B H 0.4229 0.3147 0.7204 0.027 Uiso 1 1 calc R . .
C23B C 0.3372(3) 0.2699(2) 0.7970(3) 0.0260(10) Uani 1 1 d . . .
H23B H 0.3227 0.2359 0.7813 0.031 Uiso 1 1 calc R . .
C24B C 0.2992(3) 0.2732(2) 0.8563(3) 0.0254(10) Uani 1 1 d . . .
H24B H 0.2583 0.2415 0.8818 0.031 Uiso 1 1 calc R . .
C25B C 0.3210(2) 0.3223(2) 0.8774(2) 0.0214(9) Uani 1 1 d . . .
H25B H 0.2941 0.3249 0.9176 0.026 Uiso 1 1 calc R . .
C26B C 0.4492(3) 0.8382(2) 0.6279(3) 0.0258(10) Uani 1 1 d . . .
C27B C 0.4768(3) 0.8918(3) 0.6415(3) 0.0316(11) Uani 1 1 d . . .
H27B H 0.5232 0.8854 0.6596 0.038 Uiso 1 1 calc R . .
C28B C 0.4381(3) 0.9556(3) 0.6291(3) 0.0352(12) Uani 1 1 d . . .
C29B C 0.3699(3) 0.9612(3) 0.6046(3) 0.0367(13) Uani 1 1 d . . .
H29B H 0.3424 1.0036 0.5966 0.044 Uiso 1 1 calc R . .
C30B C 0.3397(3) 0.9080(3) 0.5912(3) 0.0365(13) Uani 1 1 d . . .
C31B C 0.3811(3) 0.8463(2) 0.6031(3) 0.0321(12) Uani 1 1 d . . .
H31B H 0.3621 0.8093 0.5938 0.038 Uiso 1 1 calc R . .
C32B C 0.4765(4) 1.0157(3) 0.6393(3) 0.0454(15) Uani 1 1 d . . .
C33B C 0.4243(5) 1.0773(3) 0.6312(4) 0.062(2) Uani 1 1 d . . .
H33D H 0.4146 1.1035 0.5812 0.093 Uiso 1 1 calc R . .
H33E H 0.4469 1.1105 0.6457 0.093 Uiso 1 1 calc R . .
H33F H 0.3779 1.0575 0.6615 0.093 Uiso 1 1 calc R . .
C34B C 0.5442(4) 1.0448(4) 0.5842(4) 0.0606(19) Uani 1 1 d . . .
H34D H 0.5783 1.0052 0.5905 0.091 Uiso 1 1 calc R . .
H34E H 0.5689 1.0826 0.5909 0.091 Uiso 1 1 calc R . .
H34F H 0.5289 1.0653 0.5361 0.091 Uiso 1 1 calc R . .
C35B C 0.4994(5) 0.9848(4) 0.7149(4) 0.065(2) Uani 1 1 d . . .
H35D H 0.4561 0.9638 0.7498 0.098 Uiso 1 1 calc R . .
H35E H 0.5210 1.0236 0.7223 0.098 Uiso 1 1 calc R . .
H35F H 0.5359 0.9471 0.7211 0.098 Uiso 1 1 calc R . .
C36B C 0.2619(3) 0.9143(3) 0.5704(5) 0.059(2) Uani 1 1 d . . .
C37B C 0.2485(4) 0.8658(5) 0.5348(5) 0.063(2) Uani 1 1 d . . .
H37D H 0.1979 0.8715 0.5222 0.095 Uiso 1 1 calc R . .
H37E H 0.2559 0.8151 0.5679 0.095 Uiso 1 1 calc R . .
H37F H 0.2832 0.8796 0.4916 0.095 Uiso 1 1 calc R . .
C38B C 0.2092(4) 0.8857(5) 0.6450(5) 0.074(2) Uani 1 1 d . . .
H38D H 0.2178 0.9156 0.6692 0.111 Uiso 1 1 calc R . .
H38E H 0.2202 0.8352 0.6755 0.111 Uiso 1 1 calc R . .
H38F H 0.1575 0.8891 0.6356 0.111 Uiso 1 1 calc R . .
C39B C 0.2412(4) 0.9902(4) 0.5277(5) 0.071(2) Uani 1 1 d . . .
H39D H 0.2479 1.0185 0.5539 0.106 Uiso 1 1 calc R . .
H39E H 0.1895 0.9915 0.5190 0.106 Uiso 1 1 calc R . .
H39F H 0.2725 1.0109 0.4820 0.106 Uiso 1 1 calc R . .
C40B C 0.8114(2) 0.7547(2) 0.5517(3) 0.0247(10) Uani 1 1 d . . .
C41B C 0.8591(3) 0.7577(3) 0.5974(3) 0.0280(10) Uani 1 1 d . . .
H41B H 0.8472 0.7311 0.6475 0.034 Uiso 1 1 calc R . .
C42B C 0.9241(3) 0.7990(3) 0.5706(3) 0.0308(11) Uani 1 1 d . . .
C43B C 0.9396(3) 0.8369(3) 0.4969(3) 0.0323(11) Uani 1 1 d . . .
H43B H 0.9841 0.8647 0.4781 0.039 Uiso 1 1 calc R . .
C44B C 0.8929(3) 0.8357(3) 0.4497(3) 0.0273(10) Uani 1 1 d . . .
C45B C 0.8286(3) 0.7931(2) 0.4782(3) 0.0261(10) Uani 1 1 d . . .
H45B H 0.7962 0.7903 0.4471 0.031 Uiso 1 1 calc R . .
C46B C 0.9775(3) 0.8045(3) 0.6193(3) 0.0384(13) Uani 1 1 d . . .
C47B C 0.9840(4) 0.8842(4) 0.6054(4) 0.0610(19) Uani 1 1 d . . .
H47D H 1.0016 0.9141 0.5551 0.092 Uiso 1 1 calc R . .
H47E H 1.0191 0.8884 0.6355 0.092 Uiso 1 1 calc R . .
H47F H 0.9357 0.9008 0.6168 0.092 Uiso 1 1 calc R . .
C48B C 0.9531(4) 0.7578(4) 0.6987(3) 0.0560(19) Uani 1 1 d . . .
H48D H 0.9069 0.7759 0.7126 0.084 Uiso 1 1 calc R . .
H48E H 0.9912 0.7600 0.7270 0.084 Uiso 1 1 calc R . .
H48F H 0.9458 0.7075 0.7073 0.084 Uiso 1 1 calc R . .
C49B C 1.0541(3) 0.7778(4) 0.6025(3) 0.0479(15) Uani 1 1 d . . .
H49D H 1.0498 0.7272 0.6110 0.072 Uiso 1 1 calc R . .
H49E H 1.0884 0.7816 0.6334 0.072 Uiso 1 1 calc R . .
H49F H 1.0726 0.8077 0.5524 0.072 Uiso 1 1 calc R . .
C50B C 0.9128(3) 0.8800(3) 0.3689(3) 0.0317(11) Uani 1 1 d . . .
C51B C 0.9325(5) 0.9578(3) 0.3516(4) 0.0582(19) Uani 1 1 d . . .
H51D H 0.8927 0.9777 0.3725 0.087 Uiso 1 1 calc R . .
H51E H 0.9393 0.9870 0.2997 0.087 Uiso 1 1 calc R . .
H51F H 0.9783 0.9587 0.3715 0.087 Uiso 1 1 calc R . .
C52B C 0.9800(4) 0.8461(3) 0.3441(3) 0.0476(15) Uani 1 1 d . . .
H52D H 1.0224 0.8483 0.3678 0.071 Uiso 1 1 calc R . .
H52E H 0.9918 0.8732 0.2922 0.071 Uiso 1 1 calc R . .
H52F H 0.9684 0.7955 0.3564 0.071 Uiso 1 1 calc R . .
C53B C 0.8504(4) 0.8812(4) 0.3268(3) 0.0545(18) Uani 1 1 d . . .
H53D H 0.8364 0.8314 0.3379 0.082 Uiso 1 1 calc R . .
H53E H 0.8664 0.9079 0.2756 0.082 Uiso 1 1 calc R . .
H53F H 0.8079 0.9050 0.3396 0.082 Uiso 1 1 calc R . .
C54B C 0.6580(2) 0.4298(2) 0.5924(2) 0.0179(8) Uani 1 1 d . . .
C55B C 0.6622(2) 0.3566(2) 0.6380(2) 0.0208(9) Uani 1 1 d . . .
H55B H 0.6592 0.3414 0.6880 0.025 Uiso 1 1 calc R . .
C56B C 0.6709(2) 0.3050(2) 0.6117(3) 0.0215(9) Uani 1 1 d . . .
C57B C 0.6780(2) 0.3294(2) 0.5382(2) 0.0218(9) Uani 1 1 d . . .
H57B H 0.6840 0.2949 0.5195 0.026 Uiso 1 1 calc R . .
C58B C 0.6766(2) 0.4032(2) 0.4903(2) 0.0205(9) Uani 1 1 d . . .
C59B C 0.6660(2) 0.4521(2) 0.5184(2) 0.0193(8) Uani 1 1 d . . .
H59B H 0.6640 0.5022 0.4870 0.023 Uiso 1 1 calc R . .
C60B C 0.6673(3) 0.2242(2) 0.6637(3) 0.0277(10) Uani 1 1 d . . .
C61B C 0.7246(4) 0.2099(3) 0.7161(3) 0.0456(15) Uani 1 1 d . . .
H61D H 0.7234 0.1583 0.7496 0.068 Uiso 1 1 calc R . .
H61E H 0.7134 0.2386 0.7426 0.068 Uiso 1 1 calc R . .
H61F H 0.7738 0.2236 0.6896 0.068 Uiso 1 1 calc R . .
C62B C 0.5904(4) 0.2061(3) 0.7053(4) 0.0536(17) Uani 1 1 d . . .
H62D H 0.5530 0.2235 0.6718 0.080 Uiso 1 1 calc R . .
H62E H 0.5843 0.2297 0.7370 0.080 Uiso 1 1 calc R . .
H62F H 0.5846 0.1535 0.7337 0.080 Uiso 1 1 calc R . .
C63B C 0.6816(5) 0.1760(3) 0.6263(4) 0.0575(19) Uani 1 1 d . . .
H63D H 0.6447 0.1850 0.5931 0.086 Uiso 1 1 calc R . .
H63E H 0.6783 0.1252 0.6618 0.086 Uiso 1 1 calc R . .
H63F H 0.7309 0.1869 0.5999 0.086 Uiso 1 1 calc R . .
C64B C 0.6796(3) 0.4245(3) 0.4106(2) 0.0237(9) Uani 1 1 d . . .
C65B C 0.6107(3) 0.3952(4) 0.3971(3) 0.0430(14) Uani 1 1 d . . .
H65D H 0.5670 0.4149 0.4133 0.064 Uiso 1 1 calc R . .
H65E H 0.6091 0.3423 0.4232 0.064 Uiso 1 1 calc R . .
H65F H 0.6117 0.4096 0.3458 0.064 Uiso 1 1 calc R . .
C66B C 0.7478(3) 0.3936(3) 0.3851(3) 0.0389(13) Uani 1 1 d . . .
H66D H 0.7475 0.4063 0.3343 0.058 Uiso 1 1 calc R . .
H66E H 0.7470 0.3408 0.4126 0.058 Uiso 1 1 calc R . .
H66F H 0.7923 0.4140 0.3919 0.058 Uiso 1 1 calc R . .
C67B C 0.6819(3) 0.5062(3) 0.3658(3) 0.0349(12) Uani 1 1 d . . .
H67D H 0.6372 0.5269 0.3791 0.052 Uiso 1 1 calc R . .
H67E H 0.6848 0.5174 0.3151 0.052 Uiso 1 1 calc R . .
H67F H 0.7253 0.5269 0.3743 0.052 Uiso 1 1 calc R . .
C1N C 0.2740(7) 0.7680(8) 0.9148(6) 0.150(6) Uiso 1 1 d D . .
C2N C 0.3324(5) 0.7986(5) 0.8452(5) 0.082(3) Uiso 1 1 d D . .
C1S C 0.6315(4) 0.7070(4) 0.4534(3) 0.0570(19) Uani 1 1 d . . .
H1S1 H 0.6640 0.6647 0.4690 0.068 Uiso 1 1 calc R . .
H1S2 H 0.6424 0.7360 0.4785 0.068 Uiso 1 1 calc R . .
C2S C 0.5540(4) 0.6812(4) 0.4746(3) 0.0526(17) Uani 1 1 d . . .
H2S1 H 0.5213 0.7231 0.4552 0.063 Uiso 1 1 calc R . .
H2S2 H 0.5442 0.6588 0.5273 0.063 Uiso 1 1 calc R . .
C3S C 0.1273(7) 0.5896(5) 0.8341(6) 0.042(3) Uani 0.490(6) 1 d PD A 1
C4S C 0.1146(7) 0.5336(9) 0.8093(11) 0.068(5) Uani 0.490(6) 1 d PD A 1
C5S C 0.1602(15) 0.6316(12) 0.7845(9) 0.138(13) Uani 0.510(6) 1 d PD A 2
C6S C 0.1002(12) 0.5753(17) 0.8091(11) 0.142(14) Uani 0.510(6) 1 d PD A 2
C7S C 0.8699(6) 0.3888(7) 0.9679(6) 0.106(4) Uiso 1 1 d D . .
C8S C 0.8569(15) 0.3198(11) 0.9610(15) 0.252(11) Uiso 1 1 d D . .
Cl1 Cl 0.27729(6) 0.47781(6) 0.85364(6) 0.0235(2) Uani 1 1 d . . .
Cl2 Cl 0.35646(6) 0.35682(6) 1.00324(6) 0.0214(2) Uani 1 1 d . . .
Cl1S Cl 0.65213(10) 0.76026(8) 0.36051(8) 0.0459(4) Uani 1 1 d . . .
Cl2S Cl 0.53293(9) 0.61705(9) 0.44380(9) 0.0509(4) Uani 1 1 d . . .
Cl3S Cl 0.1474(4) 0.6759(3) 0.7626(3) 0.0908(19) Uani 0.490(6) 1 d PD A 1
Cl4S Cl 0.0255(3) 0.5455(4) 0.7837(5) 0.102(2) Uani 0.490(6) 1 d PD A 1
Cl5S Cl 0.1818(3) 0.6522(4) 0.8534(4) 0.140(4) Uani 0.510(6) 1 d PD A 2
Cl6S Cl 0.0656(3) 0.5637(3) 0.7398(3) 0.0835(16) Uani 0.510(6) 1 d PD A 2
Cl7S Cl 0.9417(3) 0.4032(3) 0.8932(3) 0.1729(17) Uiso 1 1 d D . .
Cl8S Cl 0.836(3) 0.248(3) 1.0467(19) 1.46(6) Uiso 1 1 d D . .
N9 N 0.38007(19) 0.36779(18) 0.84308(19) 0.0169(7) Uani 1 1 d . . .
N1A N 0.63411(19) 0.46305(18) 0.85730(19) 0.0162(7) Uani 1 1 d . . .
N2A N 0.60563(19) 0.32273(18) 0.89734(19) 0.0164(7) Uani 1 1 d . . .
N3A N 0.7428(2) 0.30969(19) 0.8393(2) 0.0189(7) Uani 1 1 d . . .
N4A N 0.7683(2) 0.45214(19) 0.79332(19) 0.0185(7) Uani 1 1 d . . .
N5A N 0.4124(2) 0.51148(19) 0.92323(19) 0.0178(7) Uani 1 1 d . . .
N1B N 0.54853(19) 0.52193(18) 0.69290(19) 0.0161(7) Uani 1 1 d . . .
N2B N 0.49030(19) 0.63811(18) 0.70442(19) 0.0168(7) Uani 1 1 d . . .
N3B N 0.6091(2) 0.72008(19) 0.61984(19) 0.0180(7) Uani 1 1 d . . .
N4B N 0.6714(2) 0.59998(19) 0.61723(19) 0.0180(7) Uani 1 1 d . . .
N1N N 0.2303(2) 0.7397(2) 0.9628(2) 0.0252(8) Uiso 1 1 d D . .
Ni1A Ni 0.68716(3) 0.38713(3) 0.84564(3) 0.01479(11) Uani 1 1 d . . .
Ni1B Ni 0.58058(3) 0.61976(3) 0.66034(3) 0.01540(11) Uani 1 1 d . . .
Pt1 Pt 0.401699(9) 0.440090(8) 0.881850(8) 0.01545(6) Uani 1 1 d . . .

loop_
_atom_site_aniso_label
_atom_site_aniso_U_11
_atom_site_aniso_U_22
_atom_site_aniso_U_33
_atom_site_aniso_U_23
_atom_site_aniso_U_13
_atom_site_aniso_U_12
C1A 0.021(2) 0.0133(19) 0.0152(19) -0.0061(16) -0.0030(16) 0.0006(15)
C2A 0.024(2) 0.0134(19) 0.0140(19) -0.0059(16) -0.0020(16) -0.0004(16)
C3A 0.022(2) 0.0142(19) 0.0154(19) -0.0058(16) -0.0019(16) -0.0006(16)
C4A 0.022(2) 0.0139(19) 0.0094(18) -0.0019(15) -0.0014(15) 0.0007(15)
C5A 0.017(2) 0.017(2) 0.0152(19) -0.0072(16) -0.0008(15) -0.0015(15)
C6A 0.019(2) 0.0148(19) 0.017(2) -0.0067(16) -0.0006(16) -0.0033(15)
C7A 0.022(2) 0.016(2) 0.025(2) -0.0074(18) 0.0020(18) -0.0028(16)
C8A 0.026(2) 0.018(2) 0.027(2) -0.0078(19) -0.0006(19) -0.0027(17)
C9A 0.024(2) 0.015(2) 0.021(2) -0.0069(17) -0.0037(17) -0.0014(16)
C10A 0.026(2) 0.0125(19) 0.019(2) -0.0054(17) -0.0048(17) 0.0011(16)
C11A 0.026(2) 0.016(2) 0.024(2) -0.0086(18) -0.0060(18) 0.0037(17)
C12A 0.028(2) 0.020(2) 0.037(3) -0.013(2) -0.003(2) 0.0053(18)
C13A 0.025(2) 0.020(2) 0.039(3) -0.012(2) 0.003(2) 0.0039(18)
C14A 0.021(2) 0.021(2) 0.025(2) -0.0121(19) 0.0002(18) 0.0021(17)
C15A 0.017(2) 0.022(2) 0.022(2) -0.0109(18) 0.0005(17) 0.0010(16)
C16A 0.017(2) 0.023(2) 0.018(2) -0.0089(18) -0.0010(16) 0.0015(16)
C17A 0.020(2) 0.025(2) 0.025(2) -0.0120(19) 0.0059(18) -0.0026(17)
C18A 0.021(2) 0.022(2) 0.033(3) -0.013(2) 0.0051(19) -0.0048(17)
C19A 0.018(2) 0.019(2) 0.024(2) -0.0093(18) -0.0003(17) -0.0022(16)
C20A 0.022(2) 0.0151(19) 0.017(2) -0.0071(16) -0.0017(17) 0.0005(16)
C21A 0.023(2) 0.0150(19) 0.0137(19) -0.0045(16) -0.0016(16) 0.0023(16)
C22A 0.026(2) 0.019(2) 0.021(2) -0.0103(18) -0.0016(18) 0.0010(17)
C23A 0.031(2) 0.019(2) 0.021(2) -0.0107(18) -0.0037(18) 0.0036(18)
C24A 0.025(2) 0.022(2) 0.018(2) -0.0086(18) 0.0024(17) 0.0034(17)
C25A 0.018(2) 0.024(2) 0.017(2) -0.0093(18) 0.0043(16) 0.0009(16)
C26A 0.024(2) 0.0125(19) 0.027(2) -0.0058(18) 0.0022(18) -0.0004(16)
C27A 0.031(2) 0.018(2) 0.021(2) -0.0060(18) -0.0018(19) 0.0012(18)
C28A 0.030(2) 0.019(2) 0.029(2) -0.0131(19) 0.006(2) -0.0027(18)
C29A 0.038(3) 0.015(2) 0.035(3) -0.006(2) -0.003(2) 0.0023(19)
C30A 0.051(3) 0.024(2) 0.029(3) -0.009(2) -0.012(2) 0.005(2)
C31A 0.043(3) 0.018(2) 0.033(3) -0.011(2) -0.014(2) 0.003(2)
C32A 0.039(3) 0.018(2) 0.029(3) -0.011(2) 0.004(2) -0.004(2)
C33A 0.069(4) 0.027(3) 0.035(3) -0.016(2) 0.014(3) -0.009(3)
C34A 0.042(3) 0.019(2) 0.044(3) -0.015(2) -0.002(2) 0.000(2)
C35A 0.048(3) 0.027(3) 0.044(3) -0.018(2) -0.012(3) 0.000(2)
C36A 0.079(5) 0.029(3) 0.041(3) -0.010(3) -0.027(3) 0.011(3)
C37A 0.105(6) 0.031(3) 0.035(3) -0.005(3) -0.018(4) 0.003(3)
C38A 0.080(5) 0.041(4) 0.072(5) -0.014(4) -0.044(4) 0.017(4)
C39A 0.117(7) 0.039(4) 0.055(4) -0.015(3) -0.052(5) 0.012(4)
C40A 0.022(2) 0.016(2) 0.025(2) -0.0095(18) 0.0054(18) -0.0016(16)
C41A 0.018(2) 0.018(2) 0.025(2) -0.0087(18) 0.0011(17) 0.0005(16)
C42A 0.022(2) 0.019(2) 0.026(2) -0.0118(18) -0.0001(18) -0.0011(17)
C43A 0.019(2) 0.020(2) 0.025(2) -0.0091(18) 0.0033(17) -0.0004(16)
C44A 0.020(2) 0.018(2) 0.030(2) -0.0102(19) -0.0012(18) 0.0003(16)
C45A 0.026(2) 0.023(2) 0.024(2) -0.0124(19) -0.0009(18) 0.0024(18)
C46A 0.022(2) 0.030(2) 0.023(2) -0.014(2) -0.0008(18) 0.0018(18)
C47A 0.028(3) 0.045(3) 0.028(3) -0.020(2) 0.003(2) -0.001(2)
C48A 0.041(3) 0.033(3) 0.028(3) -0.013(2) -0.004(2) 0.003(2)
C49A 0.026(2) 0.032(3) 0.033(3) -0.019(2) -0.003(2) 0.000(2)
C50A 0.022(2) 0.034(3) 0.031(3) -0.016(2) 0.0000(19) 0.0007(19)
C51A 0.024(3) 0.046(3) 0.037(3) -0.019(3) -0.005(2) 0.000(2)
C52A 0.031(3) 0.039(3) 0.040(3) -0.010(3) -0.009(2) 0.008(2)
C53A 0.021(2) 0.047(3) 0.043(3) -0.023(3) -0.001(2) 0.004(2)
C54A 0.016(2) 0.020(2) 0.025(2) -0.0120(18) 0.0048(17) -0.0015(16)
C55A 0.025(2) 0.020(2) 0.022(2) -0.0096(18) 0.0001(18) -0.0036(17)
C56A 0.031(3) 0.020(2) 0.024(2) -0.0094(19) 0.0049(19) -0.0047(18)
C57A 0.028(2) 0.024(2) 0.032(3) -0.017(2) 0.004(2) -0.0093(18)
C58A 0.021(2) 0.026(2) 0.031(3) -0.017(2) 0.0010(19) -0.0023(18)
C59A 0.018(2) 0.024(2) 0.029(2) -0.014(2) 0.0010(18) -0.0018(17)
C60A 0.048(3) 0.018(2) 0.031(3) -0.011(2) -0.005(2) 0.002(2)
C61A 0.190(11) 0.031(3) 0.035(4) -0.012(3) -0.025(5) 0.033(5)
C62A 0.049(4) 0.034(3) 0.081(5) -0.015(3) -0.009(4) 0.018(3)
C63A 0.066(5) 0.032(3) 0.083(5) -0.032(4) -0.017(4) 0.005(3)
C64A 0.028(3) 0.036(3) 0.041(3) -0.023(2) -0.005(2) -0.002(2)
C65A 0.042(3) 0.049(4) 0.070(5) -0.033(3) -0.030(3) 0.012(3)
C66A 0.027(3) 0.063(4) 0.053(4) -0.029(3) -0.003(3) -0.012(3)
C67A 0.044(3) 0.050(4) 0.035(3) -0.022(3) -0.006(3) -0.003(3)
C1B 0.019(2) 0.0133(19) 0.017(2) -0.0083(16) -0.0034(16) 0.0034(15)
C2B 0.019(2) 0.017(2) 0.020(2) -0.0092(17) -0.0026(17) 0.0002(16)
C3B 0.019(2) 0.0159(19) 0.0155(19) -0.0062(16) -0.0004(16) -0.0020(15)
C4B 0.017(2) 0.0120(18) 0.0159(19) -0.0034(16) -0.0022(16) -0.0021(15)
C5B 0.0146(19) 0.0147(19) 0.020(2) -0.0069(16) -0.0039(16) -0.0013(15)
C6B 0.019(2) 0.016(2) 0.021(2) -0.0075(17) 0.0003(17) 0.0009(16)
C7B 0.022(2) 0.018(2) 0.023(2) -0.0099(18) 0.0037(17) 0.0018(17)
C8B 0.027(2) 0.014(2) 0.027(2) -0.0093(18) 0.0036(19) 0.0029(17)
C9B 0.025(2) 0.015(2) 0.023(2) -0.0085(18) -0.0028(18) 0.0026(17)
C10B 0.023(2) 0.017(2) 0.023(2) -0.0080(18) 0.0008(18) 0.0018(17)
C11B 0.028(2) 0.018(2) 0.027(2) -0.0085(19) -0.0025(19) -0.0019(18)
C12B 0.029(2) 0.013(2) 0.031(3) -0.0061(19) 0.001(2) -0.0021(17)
C13B 0.027(2) 0.019(2) 0.030(3) -0.0081(19) 0.003(2) -0.0067(18)
C14B 0.026(2) 0.020(2) 0.023(2) -0.0091(18) 0.0007(18) -0.0057(17)
C15B 0.021(2) 0.020(2) 0.027(2) -0.0111(19) 0.0011(18) -0.0058(17)
C16B 0.021(2) 0.020(2) 0.022(2) -0.0089(18) 0.0010(17) -0.0033(17)
C17B 0.017(2) 0.026(2) 0.029(2) -0.012(2) 0.0012(18) -0.0022(17)
C18B 0.019(2) 0.022(2) 0.027(2) -0.0118(19) 0.0025(18) 0.0004(17)
C19B 0.020(2) 0.018(2) 0.017(2) -0.0078(17) 0.0007(16) 0.0003(16)
C20B 0.020(2) 0.016(2) 0.018(2) -0.0058(17) -0.0021(17) 0.0030(16)
C21B 0.018(2) 0.0139(19) 0.022(2) -0.0063(17) -0.0041(17) 0.0015(15)
C22B 0.025(2) 0.019(2) 0.023(2) -0.0106(18) -0.0007(18) -0.0005(17)
C23B 0.029(2) 0.017(2) 0.033(3) -0.011(2) -0.005(2) -0.0034(18)
C24B 0.022(2) 0.022(2) 0.027(2) -0.0062(19) 0.0024(19) -0.0094(18)
C25B 0.019(2) 0.021(2) 0.021(2) -0.0063(18) 0.0006(17) -0.0039(16)
C26B 0.028(2) 0.014(2) 0.030(2) -0.0063(18) 0.0045(19) 0.0017(17)
C27B 0.039(3) 0.021(2) 0.032(3) -0.009(2) -0.004(2) 0.004(2)
C28B 0.050(3) 0.021(2) 0.033(3) -0.011(2) -0.003(2) 0.006(2)
C29B 0.048(3) 0.014(2) 0.042(3) -0.010(2) 0.010(3) 0.006(2)
C30B 0.022(2) 0.018(2) 0.053(3) -0.004(2) 0.007(2) -0.0005(18)
C31B 0.026(2) 0.014(2) 0.051(3) -0.010(2) 0.002(2) -0.0024(18)
C32B 0.068(4) 0.029(3) 0.047(4) -0.023(3) -0.017(3) 0.016(3)
C33B 0.110(6) 0.036(3) 0.056(4) -0.030(3) -0.040(4) 0.028(4)
C34B 0.068(5) 0.040(4) 0.081(5) -0.033(4) -0.003(4) -0.014(3)
C35B 0.100(6) 0.045(4) 0.068(5) -0.036(4) -0.039(5) 0.031(4)
C36B 0.026(3) 0.027(3) 0.113(6) -0.020(4) -0.011(3) 0.001(2)
C37B 0.037(4) 0.088(6) 0.080(5) -0.049(5) -0.023(4) 0.025(4)
C38B 0.044(4) 0.073(5) 0.098(7) -0.034(5) 0.007(4) -0.005(4)
C39B 0.060(5) 0.054(4) 0.088(6) -0.018(4) -0.026(4) 0.011(4)
C40B 0.019(2) 0.022(2) 0.035(3) -0.015(2) 0.0046(19) -0.0043(17)
C41B 0.026(2) 0.030(3) 0.028(2) -0.014(2) 0.003(2) -0.0057(19)
C42B 0.029(3) 0.034(3) 0.032(3) -0.019(2) 0.004(2) -0.010(2)
C43B 0.029(3) 0.029(3) 0.036(3) -0.014(2) 0.009(2) -0.013(2)
C44B 0.029(3) 0.022(2) 0.029(2) -0.012(2) 0.006(2) -0.0035(19)
C45B 0.025(2) 0.023(2) 0.029(2) -0.011(2) 0.0018(19) -0.0035(18)
C46B 0.034(3) 0.051(3) 0.039(3) -0.028(3) 0.004(2) -0.018(2)
C47B 0.063(5) 0.064(5) 0.074(5) -0.045(4) -0.011(4) -0.016(4)
C48B 0.045(4) 0.092(5) 0.038(3) -0.034(4) 0.003(3) -0.030(4)
C49B 0.032(3) 0.070(4) 0.042(3) -0.025(3) -0.001(3) -0.013(3)
C50B 0.033(3) 0.026(2) 0.028(3) -0.008(2) 0.008(2) -0.006(2)
C51B 0.082(5) 0.027(3) 0.049(4) -0.005(3) 0.011(4) -0.007(3)
C52B 0.048(4) 0.045(3) 0.038(3) -0.011(3) 0.007(3) 0.006(3)
C53B 0.041(3) 0.063(4) 0.030(3) 0.006(3) -0.001(3) -0.008(3)
C54B 0.016(2) 0.017(2) 0.022(2) -0.0101(17) 0.0024(16) 0.0001(15)
C55B 0.020(2) 0.023(2) 0.020(2) -0.0106(18) -0.0019(17) 0.0016(17)
C56B 0.021(2) 0.018(2) 0.027(2) -0.0112(18) -0.0029(18) 0.0008(16)
C57B 0.024(2) 0.022(2) 0.026(2) -0.0158(19) -0.0047(18) 0.0039(17)
C58B 0.018(2) 0.024(2) 0.020(2) -0.0094(18) -0.0033(17) 0.0023(16)
C59B 0.017(2) 0.019(2) 0.021(2) -0.0088(18) -0.0034(17) 0.0015(16)
C60B 0.035(3) 0.018(2) 0.030(3) -0.010(2) -0.008(2) 0.0010(19)
C61B 0.050(4) 0.034(3) 0.047(4) -0.011(3) -0.013(3) 0.004(3)
C62B 0.056(4) 0.035(3) 0.053(4) -0.003(3) -0.004(3) -0.009(3)
C63B 0.099(6) 0.021(3) 0.051(4) -0.015(3) -0.008(4) 0.003(3)
C64B 0.024(2) 0.027(2) 0.022(2) -0.0132(19) -0.0007(18) 0.0010(18)
C65B 0.044(3) 0.053(4) 0.030(3) -0.014(3) -0.012(2) -0.011(3)
C66B 0.040(3) 0.053(3) 0.029(3) -0.024(3) -0.002(2) 0.012(3)
C67B 0.044(3) 0.035(3) 0.021(2) -0.010(2) 0.002(2) 0.000(2)
C1S 0.062(4) 0.071(5) 0.026(3) -0.008(3) -0.008(3) -0.025(4)
C2S 0.057(4) 0.076(5) 0.032(3) -0.031(3) -0.001(3) -0.015(3)
C3S 0.039(7) 0.040(7) 0.044(7) -0.019(6) -0.001(6) 0.021(6)
C4S 0.044(9) 0.072(11) 0.117(15) -0.064(12) -0.034(9) 0.018(8)
C5S 0.22(3) 0.052(12) 0.099(19) 0.005(13) -0.02(2) 0.053(17)
C6S 0.057(15) 0.16(3) 0.26(4) -0.14(3) 0.000(18) -0.008(16)
Cl1 0.0177(5) 0.0223(5) 0.0288(6) -0.0102(4) -0.0001(4) 0.0001(4)
Cl2 0.0231(5) 0.0189(5) 0.0189(5) -0.0069(4) 0.0050(4) -0.0046(4)
Cl1S 0.0691(10) 0.0317(7) 0.0305(7) -0.0100(6) 0.0026(7) 0.0052(6)
Cl2S 0.0454(9) 0.0587(10) 0.0552(9) -0.0314(8) -0.0023(7) -0.0072(7)
Cl3S 0.122(5) 0.064(3) 0.084(4) -0.028(3) -0.028(3) -0.001(3)
Cl4S 0.055(3) 0.132(5) 0.165(7) -0.101(5) -0.038(4) 0.024(3)
Cl5S 0.100(4) 0.244(8) 0.193(7) -0.193(7) -0.087(4) 0.101(5)
Cl6S 0.074(3) 0.082(3) 0.118(4) -0.067(3) -0.001(3) -0.010(2)
N9 0.0157(17) 0.0151(17) 0.0198(18) -0.0074(14) -0.0021(14) 0.0008(13)
N1A 0.0166(17) 0.0131(16) 0.0177(17) -0.0062(14) 0.0006(14) -0.0023(13)
N2A 0.0199(18) 0.0119(16) 0.0177(17) -0.0071(14) -0.0012(14) 0.0011(13)
N3A 0.0193(18) 0.0138(17) 0.0212(18) -0.0060(15) 0.0004(14) 0.0005(13)
N4A 0.0209(18) 0.0150(17) 0.0205(18) -0.0094(15) 0.0006(14) -0.0004(14)
N5A 0.0184(18) 0.0171(17) 0.0159(17) -0.0066(14) 0.0034(14) -0.0009(13)
N1B 0.0155(17) 0.0158(17) 0.0166(17) -0.0072(14) 0.0005(13) 0.0006(13)
N2B 0.0157(17) 0.0133(16) 0.0197(18) -0.0057(14) -0.0012(14) -0.0011(13)
N3B 0.0183(18) 0.0147(17) 0.0208(18) -0.0078(14) -0.0002(14) -0.0022(13)
N4B 0.0180(18) 0.0140(16) 0.0202(18) -0.0064(14) 0.0007(14) -0.0009(13)
Ni1A 0.0163(3) 0.0117(2) 0.0162(3) -0.0065(2) -0.0001(2) -0.00021(19)
Ni1B 0.0161(3) 0.0114(2) 0.0180(3) -0.0063(2) 0.0010(2) -0.00135(19)
Pt1 0.01578(9) 0.01289(8) 0.01662(9) -0.00630(6) 0.00199(6) -0.00176(5)

loop_
_atom_type_symbol
_atom_type_description
_atom_type_scat_dispersion_real
_atom_type_scat_dispersion_imag
_atom_type_scat_source
C C 0.0033 0.0016 'International Tables Vol C Tables 4.2.6.8 and 6.1.1.4'
H H 0.0000 0.0000 'International Tables Vol C Tables 4.2.6.8 and 6.1.1.4'
N N 0.0061 0.0033 'International Tables Vol C Tables 4.2.6.8 and 6.1.1.4'
Ni Ni 0.3393 1.1124 'International Tables Vol C Tables 4.2.6.8 and 6.1.1.4'
Pt Pt -1.7033 8.3905 'International Tables Vol C Tables 4.2.6.8 and 6.1.1.4'
Cl Cl 0.1484 0.1585 'International Tables Vol C Tables 4.2.6.8 and 6.1.1.4'

loop_
_geom_angle_atom_site_label_1
_geom_angle_atom_site_label_2
_geom_angle_atom_site_label_3
_geom_angle
_geom_angle_site_symmetry_1
_geom_angle_site_symmetry_3
N1A C1A C20A 125.2(4) . .
N1A C1A C2A 110.5(4) . .
C20A C1A C2A 124.0(4) . .
C3A C2A C1A 107.3(4) . .
C3A C2A H2A 126.3 . .
C1A C2A H2A 126.3 . .
C2A C3A C4A 106.9(4) . .
C2A C3A C21A 125.5(4) . .
C4A C3A C21A 127.1(4) . .
N1A C4A C5A 125.3(4) . .
N1A C4A C3A 109.5(4) . .
C5A C4A C3A 124.9(4) . .
C6A C5A C4A 119.7(4) . .
C6A C5A Pt1 123.8(3) . .
C4A C5A Pt1 116.1(3) . .
N2A C6A C5A 124.4(4) . .
N2A C6A C7A 109.8(4) . .
C5A C6A C7A 125.2(4) . .
C8A C7A C6A 106.5(4) . .
C8A C7A H7A 126.7 . .
C6A C7A H7A 126.7 . .
C7A C8A C9A 107.8(4) . .
C7A C8A H8A 126.1 . .
C9A C8A H8A 126.1 . .
N2A C9A C10A 126.0(4) . .
N2A C9A C8A 110.4(4) . .
C10A C9A C8A 123.4(4) . .
C11A C10A C9A 121.7(4) . .
C11A C10A C26A 117.3(4) . .
C9A C10A C26A 120.6(4) . .
N3A C11A C10A 124.5(4) . .
N3A C11A C12A 110.6(4) . .
C10A C11A C12A 124.6(4) . .
C13A C12A C11A 107.1(4) . .
C13A C12A H12A 126.5 . .
C11A C12A H12A 126.5 . .
C12A C13A C14A 107.0(4) . .
C12A C13A H13A 126.5 . .
C14A C13A H13A 126.5 . .
C15A C14A N3A 125.4(4) . .
C15A C14A C13A 124.1(4) . .
N3A C14A C13A 110.1(4) . .
C14A C15A C16A 121.1(4) . .
C14A C15A C40A 118.2(4) . .
C16A C15A C40A 120.4(4) . .
N4A C16A C15A 124.5(4) . .
N4A C16A C17A 110.4(4) . .
C15A C16A C17A 123.5(4) . .
C18A C17A C16A 106.8(4) . .
C18A C17A H17A 126.6 . .
C16A C17A H17A 126.6 . .
C17A C18A C19A 106.9(4) . .
C17A C18A H18A 126.5 . .
C19A C18A H18A 126.5 . .
N4A C19A C20A 124.8(4) . .
N4A C19A C18A 110.8(4) . .
C20A C19A C18A 124.3(4) . .
C19A C20A C1A 121.2(4) . .
C19A C20A C54A 119.7(4) . .
C1A C20A C54A 119.2(4) . .
N5A C21A C22A 119.2(4) . .
N5A C21A C3A 121.2(4) . .
C22A C21A C3A 119.6(4) . .
C23A C22A C21A 120.5(4) . .
C23A C22A H22A 119.8 . .
C21A C22A H22A 119.8 . .
C22A C23A C24A 119.1(4) . .
C22A C23A H23A 120.5 . .
C24A C23A H23A 120.5 . .
C25A C24A C23A 118.9(4) . .
C25A C24A H24A 120.6 . .
C23A C24A H24A 120.6 . .
N5A C25A C24A 122.1(4) . .
N5A C25A H25A 118.9 . .
C24A C25A H25A 118.9 . .
C31A C26A C27A 119.4(4) . .
C31A C26A C10A 120.6(4) . .
C27A C26A C10A 119.9(4) . .
C26A C27A C28A 121.8(4) . .
C26A C27A H27A 119.1 . .
C28A C27A H27A 119.1 . .
C29A C28A C27A 116.7(4) . .
C29A C28A C32A 123.2(4) . .
C27A C28A C32A 120.1(4) . .
C28A C29A C30A 123.5(4) . .
C28A C29A H29A 118.2 . .
C30A C29A H29A 118.2 . .
C29A C30A C31A 117.8(5) . .
C29A C30A C36A 119.3(5) . .
C31A C30A C36A 122.9(5) . .
C26A C31A C30A 120.7(5) . .
C26A C31A H31A 119.7 . .
C30A C31A H31A 119.7 . .
C28A C32A C35A 108.9(4) . .
C28A C32A C33A 110.1(4) . .
C35A C32A C33A 109.1(5) . .
C28A C32A C34A 111.8(4) . .
C35A C32A C34A 109.0(4) . .
C33A C32A C34A 107.8(4) . .
C32A C33A H33A 109.5 . .
C32A C33A H33B 109.5 . .
H33A C33A H33B 109.5 . .
C32A C33A H33C 109.5 . .
H33A C33A H33C 109.5 . .
H33B C33A H33C 109.5 . .
C32A C34A H34A 109.5 . .
C32A C34A H34B 109.5 . .
H34A C34A H34B 109.5 . .
C32A C34A H34C 109.5 . .
H34A C34A H34C 109.5 . .
H34B C34A H34C 109.5 . .
C32A C35A H35A 109.5 . .
C32A C35A H35B 109.5 . .
H35A C35A H35B 109.5 . .
C32A C35A H35C 109.5 . .
H35A C35A H35C 109.5 . .
H35B C35A H35C 109.5 . .
C38A C36A C37A 108.8(6) . .
C38A C36A C39A 109.3(6) . .
C37A C36A C39A 109.4(6) . .
C38A C36A C30A 108.9(6) . .
C37A C36A C30A 108.9(5) . .
C39A C36A C30A 111.5(5) . .
C36A C37A H37A 109.5 . .
C36A C37A H37B 109.5 . .
H37A C37A H37B 109.5 . .
C36A C37A H37C 109.5 . .
H37A C37A H37C 109.5 . .
H37B C37A H37C 109.5 . .
C36A C38A H38A 109.5 . .
C36A C38A H38B 109.5 . .
H38A C38A H38B 109.5 . .
C36A C38A H38C 109.5 . .
H38A C38A H38C 109.5 . .
H38B C38A H38C 109.5 . .
C36A C39A H39A 109.5 . .
C36A C39A H39B 109.5 . .
H39A C39A H39B 109.5 . .
C36A C39A H39C 109.5 . .
H39A C39A H39C 109.5 . .
H39B C39A H39C 109.5 . .
C41A C40A C45A 119.7(4) . .
C41A C40A C15A 120.0(4) . .
C45A C40A C15A 120.2(4) . .
C40A C41A C42A 121.4(4) . .
C40A C41A H41A 119.3 . .
C42A C41A H41A 119.3 . .
C41A C42A C43A 117.0(4) . .
C41A C42A C46A 119.4(4) . .
C43A C42A C46A 123.6(4) . .
C44A C43A C42A 123.3(4) . .
C44A C43A H43A 118.4 . .
C42A C43A H43A 118.4 . .
C43A C44A C45A 117.1(4) . .
C43A C44A C50A 123.0(4) . .
C45A C44A C50A 119.9(4) . .
C40A C45A C44A 121.5(4) . .
C40A C45A H45A 119.3 . .
C44A C45A H45A 119.3 . .
C49A C46A C42A 109.7(4) . .
C49A C46A C47A 109.3(4) . .
C42A C46A C47A 111.9(4) . .
C49A C46A C48A 109.6(4) . .
C42A C46A C48A 108.6(4) . .
C47A C46A C48A 107.7(4) . .
C46A C47A H47A 109.5 . .
C46A C47A H47B 109.5 . .
H47A C47A H47B 109.5 . .
C46A C47A H47C 109.5 . .
H47A C47A H47C 109.5 . .
H47B C47A H47C 109.5 . .
C46A C48A H48A 109.5 . .
C46A C48A H48B 109.5 . .
H48A C48A H48B 109.5 . .
C46A C48A H48C 109.5 . .
H48A C48A H48C 109.5 . .
H48B C48A H48C 109.5 . .
C46A C49A H49A 109.5 . .
C46A C49A H49B 109.5 . .
H49A C49A H49B 109.5 . .
C46A C49A H49C 109.5 . .
H49A C49A H49C 109.5 . .
H49B C49A H49C 109.5 . .
C51A C50A C53A 108.3(4) . .
C51A C50A C44A 110.3(4) . .
C53A C50A C44A 112.2(4) . .
C51A C50A C52A 109.6(4) . .
C53A C50A C52A 108.7(4) . .
C44A C50A C52A 107.8(4) . .
C50A C51A H51A 109.5 . .
C50A C51A H51B 109.5 . .
H51A C51A H51B 109.5 . .
C50A C51A H51C 109.5 . .
H51A C51A H51C 109.5 . .
H51B C51A H51C 109.5 . .
C50A C52A H52A 109.5 . .
C50A C52A H52B 109.5 . .
H52A C52A H52B 109.5 . .
C50A C52A H52C 109.5 . .
H52A C52A H52C 109.5 . .
H52B C52A H52C 109.5 . .
C50A C53A H53A 109.5 . .
C50A C53A H53B 109.5 . .
H53A C53A H53B 109.5 . .
C50A C53A H53C 109.5 . .
H53A C53A H53C 109.5 . .
H53B C53A H53C 109.5 . .
C55A C54A C59A 119.4(4) . .
C55A C54A C20A 122.4(4) . .
C59A C54A C20A 118.1(4) . .
C56A C55A C54A 120.7(4) . .
C56A C55A H55A 119.7 . .
C54A C55A H55A 119.7 . .
C57A C56A C55A 118.4(4) . .
C57A C56A C60A 121.8(4) . .
C55A C56A C60A 119.6(4) . .
C56A C57A C58A 122.7(4) . .
C56A C57A H57A 118.6 . .
C58A C57A H57A 118.6 . .
C59A C58A C57A 117.2(4) . .
C59A C58A C64A 123.2(4) . .
C57A C58A C64A 119.6(4) . .
C58A C59A C54A 121.6(4) . .
C58A C59A H59A 119.2 . .
C54A C59A H59A 119.2 . .
C62A C60A C63A 108.9(5) . .
C62A C60A C61A 110.2(6) . .
C63A C60A C61A 107.3(6) . .
C62A C60A C56A 108.3(4) . .
C63A C60A C56A 112.4(5) . .
C61A C60A C56A 109.7(5) . .
C60A C61A H61A 109.5 . .
C60A C61A H61B 109.5 . .
H61A C61A H61B 109.5 . .
C60A C61A H61C 109.5 . .
H61A C61A H61C 109.5 . .
H61B C61A H61C 109.5 . .
C60A C62A H62A 109.5 . .
C60A C62A H62B 109.5 . .
H62A C62A H62B 109.5 . .
C60A C62A H62C 109.5 . .
H62A C62A H62C 109.5 . .
H62B C62A H62C 109.5 . .
C60A C63A H63A 109.5 . .
C60A C63A H63B 109.5 . .
H63A C63A H63B 109.5 . .
C60A C63A H63C 109.5 . .
H63A C63A H63C 109.5 . .
H63B C63A H63C 109.5 . .
C65A C64A C67A 108.5(5) . .
C65A C64A C58A 111.8(4) . .
C67A C64A C58A 109.3(4) . .
C65A C64A C66A 108.9(5) . .
C67A C64A C66A 109.1(5) . .
C58A C64A C66A 109.2(5) . .
C64A C65A H65A 109.5 . .
C64A C65A H65B 109.5 . .
H65A C65A H65B 109.5 . .
C64A C65A H65C 109.5 . .
H65A C65A H65C 109.5 . .
H65B C65A H65C 109.5 . .
C64A C66A H66A 109.5 . .
C64A C66A H66B 109.5 . .
H66A C66A H66B 109.5 . .
C64A C66A H66C 109.5 . .
H66A C66A H66C 109.5 . .
H66B C66A H66C 109.5 . .
C64A C67A H67A 109.5 . .
C64A C67A H67B 109.5 . .
H67A C67A H67B 109.5 . .
C64A C67A H67C 109.5 . .
H67A C67A H67C 109.5 . .
H67B C67A H67C 109.5 . .
N1B C1B C20B 124.9(4) . .
N1B C1B C2B 110.1(4) . .
C20B C1B C2B 124.6(4) . .
C3B C2B C1B 107.5(4) . .
C3B C2B H2B 126.3 . .
C1B C2B H2B 126.3 . .
C2B C3B C4B 107.2(4) . .
C2B C3B C21B 125.5(4) . .
C4B C3B C21B 126.7(4) . .
N1B C4B C5B 125.8(4) . .
N1B C4B C3B 109.3(4) . .
C5B C4B C3B 124.6(4) . .
C4B C5B C6B 120.1(4) . .
C4B C5B Pt1 116.0(3) . .
C6B C5B Pt1 123.5(3) . .
N2B C6B C5B 123.9(4) . .
N2B C6B C7B 109.6(4) . .
C5B C6B C7B 125.5(4) . .
C8B C7B C6B 107.0(4) . .
C8B C7B H7B 126.5 . .
C6B C7B H7B 126.5 . .
C7B C8B C9B 108.0(4) . .
C7B C8B H8B 126.0 . .
C9B C8B H8B 126.0 . .
N2B C9B C10B 125.5(4) . .
N2B C9B C8B 109.9(4) . .
C10B C9B C8B 124.4(4) . .
C11B C10B C9B 122.0(4) . .
C11B C10B C26B 119.6(4) . .
C9B C10B C26B 118.1(4) . .
C10B C11B N3B 124.6(4) . .
C10B C11B C12B 125.8(4) . .
N3B C11B C12B 109.2(4) . .
C13B C12B C11B 107.6(4) . .
C13B C12B H12B 126.2 . .
C11B C12B H12B 126.2 . .
C12B C13B C14B 107.4(4) . .
C12B C13B H13B 126.3 . .
C14B C13B H13B 126.3 . .
C15B C14B N3B 126.1(4) . .
C15B C14B C13B 123.7(4) . .
N3B C14B C13B 109.9(4) . .
C14B C15B C16B 120.4(4) . .
C14B C15B C40B 118.7(4) . .
C16B C15B C40B 120.1(4) . .
N4B C16B C15B 125.1(4) . .
N4B C16B C17B 110.4(4) . .
C15B C16B C17B 123.4(4) . .
C18B C17B C16B 107.0(4) . .
C18B C17B H17B 126.5 . .
C16B C17B H17B 126.5 . .
C17B C18B C19B 107.0(4) . .
C17B C18B H18B 126.5 . .
C19B C18B H18B 126.5 . .
N4B C19B C20B 125.2(4) . .
N4B C19B C18B 110.5(4) . .
C20B C19B C18B 124.3(4) . .
C19B C20B C1B 120.8(4) . .
C19B C20B C54B 119.8(4) . .
C1B C20B C54B 119.4(4) . .
N9 C21B C22B 119.7(4) . .
N9 C21B C3B 121.0(4) . .
C22B C21B C3B 119.3(4) . .
C23B C22B C21B 120.0(4) . .
C23B C22B H22B 120.0 . .
C21B C22B H22B 120.0 . .
C22B C23B C24B 119.1(4) . .
C22B C23B H23B 120.5 . .
C24B C23B H23B 120.5 . .
C25B C24B C23B 119.2(4) . .
C25B C24B H24B 120.4 . .
C23B C24B H24B 120.4 . .
C24B C25B N9 122.2(4) . .
C24B C25B H25B 118.9 . .
N9 C25B H25B 118.9 . .
C27B C26B C31B 119.5(4) . .
C27B C26B C10B 120.4(5) . .
C31B C26B C10B 120.1(4) . .
C26B C27B C28B 121.7(5) . .
C26B C27B H27B 119.2 . .
C28B C27B H27B 119.2 . .
C29B C28B C27B 116.9(5) . .
C29B C28B C32B 125.0(5) . .
C27B C28B C32B 118.0(5) . .
C28B C29B C30B 123.2(5) . .
C28B C29B H29B 118.4 . .
C30B C29B H29B 118.4 . .
C29B C30B C31B 117.5(5) . .
C29B C30B C36B 120.8(5) . .
C31B C30B C36B 121.5(5) . .
C26B C31B C30B 121.2(5) . .
C26B C31B H31B 119.4 . .
C30B C31B H31B 119.4 . .
C33B C32B C34B 109.7(6) . .
C33B C32B C35B 107.0(5) . .
C34B C32B C35B 110.1(6) . .
C33B C32B C28B 111.1(6) . .
C34B C32B C28B 109.3(5) . .
C35B C32B C28B 109.6(5) . .
C32B C33B H33D 109.5 . .
C32B C33B H33E 109.5 . .
H33D C33B H33E 109.5 . .
C32B C33B H33F 109.5 . .
H33D C33B H33F 109.5 . .
H33E C33B H33F 109.5 . .
C32B C34B H34D 109.5 . .
C32B C34B H34E 109.5 . .
H34D C34B H34E 109.5 . .
C32B C34B H34F 109.5 . .
H34D C34B H34F 109.5 . .
H34E C34B H34F 109.5 . .
C32B C35B H35D 109.5 . .
C32B C35B H35E 109.5 . .
H35D C35B H35E 109.5 . .
C32B C35B H35F 109.5 . .
H35D C35B H35F 109.5 . .
H35E C35B H35F 109.5 . .
C39B C36B C30B 112.8(5) . .
C39B C36B C37B 112.4(7) . .
C30B C36B C37B 112.0(5) . .
C39B C36B C38B 105.8(6) . .
C30B C36B C38B 104.9(6) . .
C37B C36B C38B 108.3(6) . .
C36B C37B H37D 109.5 . .
C36B C37B H37E 109.5 . .
H37D C37B H37E 109.5 . .
C36B C37B H37F 109.5 . .
H37D C37B H37F 109.5 . .
H37E C37B H37F 109.5 . .
C36B C38B H38D 109.5 . .
C36B C38B H38E 109.5 . .
H38D C38B H38E 109.5 . .
C36B C38B H38F 109.5 . .
H38D C38B H38F 109.5 . .
H38E C38B H38F 109.5 . .
C36B C39B H39D 109.5 . .
C36B C39B H39E 109.5 . .
H39D C39B H39E 109.5 . .
C36B C39B H39F 109.5 . .
H39D C39B H39F 109.5 . .
H39E C39B H39F 109.5 . .
C41B C40B C45B 119.9(4) . .
C41B C40B C15B 119.5(4) . .
C45B C40B C15B 120.5(4) . .
C40B C41B C42B 120.8(5) . .
C40B C41B H41B 119.6 . .
C42B C41B H41B 119.6 . .
C43B C42B C41B 117.8(5) . .
C43B C42B C46B 119.8(5) . .
C41B C42B C46B 122.3(5) . .
C44B C43B C42B 122.9(5) . .
C44B C43B H43B 118.5 . .
C42B C43B H43B 118.5 . .
C43B C44B C45B 117.8(5) . .
C43B C44B C50B 120.1(4) . .
C45B C44B C50B 122.1(5) . .
C40B C45B C44B 120.7(5) . .
C40B C45B H45B 119.6 . .
C44B C45B H45B 119.6 . .
C42B C46B C48B 113.0(4) . .
C42B C46B C47B 108.9(5) . .
C48B C46B C47B 109.1(5) . .
C42B C46B C49B 109.4(5) . .
C48B C46B C49B 106.9(6) . .
C47B C46B C49B 109.5(5) . .
C46B C47B H47D 109.5 . .
C46B C47B H47E 109.5 . .
H47D C47B H47E 109.5 . .
C46B C47B H47F 109.5 . .
H47D C47B H47F 109.5 . .
H47E C47B H47F 109.5 . .
C46B C48B H48D 109.5 . .
C46B C48B H48E 109.5 . .
H48D C48B H48E 109.5 . .
C46B C48B H48F 109.5 . .
H48D C48B H48F 109.5 . .
H48E C48B H48F 109.5 . .
C46B C49B H49D 109.5 . .
C46B C49B H49E 109.5 . .
H49D C49B H49E 109.5 . .
C46B C49B H49F 109.5 . .
H49D C49B H49F 109.5 . .
H49E C49B H49F 109.5 . .
C53B C50B C51B 108.4(5) . .
C53B C50B C44B 112.3(4) . .
C51B C50B C44B 110.1(5) . .
C53B C50B C52B 107.9(5) . .
C51B C50B C52B 108.9(5) . .
C44B C50B C52B 109.2(4) . .
C50B C51B H51D 109.5 . .
C50B C51B H51E 109.5 . .
H51D C51B H51E 109.5 . .
C50B C51B H51F 109.5 . .
H51D C51B H51F 109.5 . .
H51E C51B H51F 109.5 . .
C50B C52B H52D 109.5 . .
C50B C52B H52E 109.5 . .
H52D C52B H52E 109.5 . .
C50B C52B H52F 109.5 . .
H52D C52B H52F 109.5 . .
H52E C52B H52F 109.5 . .
C50B C53B H53D 109.5 . .
C50B C53B H53E 109.5 . .
H53D C53B H53E 109.5 . .
C50B C53B H53F 109.5 . .
H53D C53B H53F 109.5 . .
H53E C53B H53F 109.5 . .
C55B C54B C59B 118.9(4) . .
C55B C54B C20B 121.2(4) . .
C59B C54B C20B 119.7(4) . .
C54B C55B C56B 121.3(4) . .
C54B C55B H55B 119.4 . .
C56B C55B H55B 119.4 . .
C57B C56B C55B 117.8(4) . .
C57B C56B C60B 122.1(4) . .
C55B C56B C60B 119.9(4) . .
C56B C57B C58B 122.5(4) . .
C56B C57B H57B 118.7 . .
C58B C57B H57B 118.7 . .
C59B C58B C57B 117.7(4) . .
C59B C58B C64B 123.3(4) . .
C57B C58B C64B 118.7(4) . .
C58B C59B C54B 121.7(4) . .
C58B C59B H59B 119.2 . .
C54B C59B H59B 119.2 . .
C63B C60B C62B 108.8(5) . .
C63B C60B C56B 112.9(4) . .
C62B C60B C56B 108.3(4) . .
C63B C60B C61B 109.5(5) . .
C62B C60B C61B 109.0(5) . .
C56B C60B C61B 108.3(4) . .
C60B C61B H61D 109.5 . .
C60B C61B H61E 109.5 . .
H61D C61B H61E 109.5 . .
C60B C61B H61F 109.5 . .
H61D C61B H61F 109.5 . .
H61E C61B H61F 109.5 . .
C60B C62B H62D 109.5 . .
C60B C62B H62E 109.5 . .
H62D C62B H62E 109.5 . .
C60B C62B H62F 109.5 . .
H62D C62B H62F 109.5 . .
H62E C62B H62F 109.5 . .
C60B C63B H63D 109.5 . .
C60B C63B H63E 109.5 . .
H63D C63B H63E 109.5 . .
C60B C63B H63F 109.5 . .
H63D C63B H63F 109.5 . .
H63E C63B H63F 109.5 . .
C65B C64B C67B 107.5(4) . .
C65B C64B C58B 108.9(4) . .
C67B C64B C58B 112.2(4) . .
C65B C64B C66B 109.3(4) . .
C67B C64B C66B 108.0(4) . .
C58B C64B C66B 110.9(4) . .
C64B C65B H65D 109.5 . .
C64B C65B H65E 109.5 . .
H65D C65B H65E 109.5 . .
C64B C65B H65F 109.5 . .
H65D C65B H65F 109.5 . .
H65E C65B H65F 109.5 . .
C64B C66B H66D 109.5 . .
C64B C66B H66E 109.5 . .
H66D C66B H66E 109.5 . .
C64B C66B H66F 109.5 . .
H66D C66B H66F 109.5 . .
H66E C66B H66F 109.5 . .
C64B C67B H67D 109.5 . .
C64B C67B H67E 109.5 . .
H67D C67B H67E 109.5 . .
C64B C67B H67F 109.5 . .
H67D C67B H67F 109.5 . .
H67E C67B H67F 109.5 . .
N1N C1N C2N 172.0(15) . .
N1N C1N Cl8S 32.4(12) . 2_667
C2N C1N Cl8S 145.7(16) . 2_667
C2S C1S Cl1S 113.4(5) . .
C2S C1S H1S1 108.9 . .
Cl1S C1S H1S1 108.9 . .
C2S C1S H1S2 108.9 . .
Cl1S C1S H1S2 108.9 . .
H1S1 C1S H1S2 107.7 . .
C1S C2S Cl2S 112.4(5) . .
C1S C2S H2S1 109.1 . .
Cl2S C2S H2S1 109.1 . .
C1S C2S H2S2 109.1 . .
Cl2S C2S H2S2 109.1 . .
H2S1 C2S H2S2 107.9 . .
C4S C3S Cl3S 112.4(11) . .
C3S C4S Cl4S 106.9(9) . .
C6S C5S Cl5S 112.4(12) . .
C5S C6S Cl6S 114.3(13) . .
C8S C7S Cl7S 81.3(12) . .
C7S C8S Cl8S 109(3) . .
N1N Cl8S C8S 87(3) 2_667 .
N1N Cl8S C1N 29.5(12) 2_667 2_667
C8S Cl8S C1N 116(3) . 2_667
C21B N9 C25B 119.7(4) . .
C21B N9 Pt1 124.2(3) . .
C25B N9 Pt1 116.0(3) . .
C4A N1A C1A 105.6(3) . .
C4A N1A Ni1A 128.1(3) . .
C1A N1A Ni1A 126.0(3) . .
C9A N2A C6A 105.4(3) . .
C9A N2A Ni1A 126.5(3) . .
C6A N2A Ni1A 128.1(3) . .
C11A N3A C14A 105.1(4) . .
C11A N3A Ni1A 127.1(3) . .
C14A N3A Ni1A 127.7(3) . .
C16A N4A C19A 104.9(4) . .
C16A N4A Ni1A 127.7(3) . .
C19A N4A Ni1A 127.4(3) . .
C21A N5A C25A 119.9(4) . .
C21A N5A Pt1 124.0(3) . .
C25A N5A Pt1 115.8(3) . .
C4B N1B C1B 105.7(3) . .
C4B N1B Ni1B 127.2(3) . .
C1B N1B Ni1B 126.8(3) . .
C9B N2B C6B 105.6(4) . .
C9B N2B Ni1B 126.7(3) . .
C6B N2B Ni1B 127.7(3) . .
C14B N3B C11B 105.7(4) . .
C14B N3B Ni1B 127.2(3) . .
C11B N3B Ni1B 126.6(3) . .
C19B N4B C16B 105.0(4) . .
C19B N4B Ni1B 127.8(3) . .
C16B N4B Ni1B 127.2(3) . .
C1N N1N Cl8S 118.1(16) . 2_667
N1A Ni1A N2A 89.18(15) . .
N1A Ni1A N4A 90.56(15) . .
N2A Ni1A N4A 179.53(17) . .
N1A Ni1A N3A 176.49(16) . .
N2A Ni1A N3A 90.87(15) . .
N4A Ni1A N3A 89.41(15) . .
N1B Ni1B N2B 89.45(15) . .
N1B Ni1B N3B 174.86(15) . .
N2B Ni1B N3B 90.76(15) . .
N1B Ni1B N4B 89.92(15) . .
N2B Ni1B N4B 179.17(16) . .
N3B Ni1B N4B 89.91(15) . .
N5A Pt1 C5B 91.03(15) . .
N5A Pt1 C5A 91.89(15) . .
C5B Pt1 C5A 82.45(16) . .
N5A Pt1 N9 174.40(14) . .
C5B Pt1 N9 91.87(15) . .
C5A Pt1 N9 93.23(15) . .
N5A Pt1 Cl2 84.61(10) . .
C5B Pt1 Cl2 174.42(12) . .
C5A Pt1 Cl2 94.19(12) . .
N9 Pt1 Cl2 92.76(10) . .
N5A Pt1 Cl1 92.77(10) . .
C5B Pt1 Cl1 92.35(12) . .
C5A Pt1 Cl1 173.09(12) . .
N9 Pt1 Cl1 82.34(10) . .
Cl2 Pt1 Cl1 91.33(4) . .

loop_
_geom_bond_atom_site_label_1
_geom_bond_atom_site_label_2
_geom_bond_distance
_geom_bond_site_symmetry_2
C1A N1A 1.386(5) .
C1A C20A 1.394(6) .
C1A C2A 1.416(6) .
C2A C3A 1.355(6) .
C2A H2A 0.9500 .
C3A C4A 1.448(6) .
C3A C21A 1.452(6) .
C4A N1A 1.375(5) .
C4A C5A 1.395(6) .
C5A C6A 1.391(6) .
C5A Pt1 2.045(4) .
C6A N2A 1.384(5) .
C6A C7A 1.441(6) .
C7A C8A 1.348(6) .
C7A H7A 0.9500 .
C8A C9A 1.420(6) .
C8A H8A 0.9500 .
C9A N2A 1.374(5) .
C9A C10A 1.389(6) .
C10A C11A 1.382(7) .
C10A C26A 1.497(6) .
C11A N3A 1.378(5) .
C11A C12A 1.427(6) .
C12A C13A 1.350(7) .
C12A H12A 0.9500 .
C13A C14A 1.438(6) .
C13A H13A 0.9500 .
C14A C15A 1.375(6) .
C14A N3A 1.380(6) .
C15A C16A 1.385(6) .
C15A C40A 1.498(6) .
C16A N4A 1.375(5) .
C16A C17A 1.437(6) .
C17A C18A 1.351(6) .
C17A H17A 0.9500 .
C18A C19A 1.427(6) .
C18A H18A 0.9500 .
C19A N4A 1.377(5) .
C19A C20A 1.389(6) .
C20A C54A 1.492(6) .
C21A N5A 1.350(6) .
C21A C22A 1.406(6) .
C22A C23A 1.376(6) .
C22A H22A 0.9500 .
C23A C24A 1.382(7) .
C23A H23A 0.9500 .
C24A C25A 1.374(6) .
C24A H24A 0.9500 .
C25A N5A 1.356(5) .
C25A H25A 0.9500 .
C26A C31A 1.381(7) .
C26A C27A 1.387(7) .
C27A C28A 1.400(6) .
C27A H27A 0.9500 .
C28A C29A 1.380(7) .
C28A C32A 1.519(7) .
C29A C30A 1.386(7) .
C29A H29A 0.9500 .
C30A C31A 1.399(7) .
C30A C36A 1.542(8) .
C31A H31A 0.9500 .
C32A C35A 1.529(8) .
C32A C33A 1.538(7) .
C32A C34A 1.539(7) .
C33A H33A 0.9800 .
C33A H33B 0.9800 .
C33A H33C 0.9800 .
C34A H34A 0.9800 .
C34A H34B 0.9800 .
C34A H34C 0.9800 .
C35A H35A 0.9800 .
C35A H35B 0.9800 .
C35A H35C 0.9800 .
C36A C38A 1.514(10) .
C36A C37A 1.527(10) .
C36A C39A 1.533(9) .
C37A H37A 0.9800 .
C37A H37B 0.9800 .
C37A H37C 0.9800 .
C38A H38A 0.9800 .
C38A H38B 0.9800 .
C38A H38C 0.9800 .
C39A H39A 0.9800 .
C39A H39B 0.9800 .
C39A H39C 0.9800 .
C40A C41A 1.380(7) .
C40A C45A 1.383(7) .
C41A C42A 1.397(6) .
C41A H41A 0.9500 .
C42A C43A 1.399(6) .
C42A C46A 1.529(6) .
C43A C44A 1.388(7) .
C43A H43A 0.9500 .
C44A C45A 1.398(6) .
C44A C50A 1.530(7) .
C45A H45A 0.9500 .
C46A C49A 1.526(7) .
C46A C47A 1.529(7) .
C46A C48A 1.541(7) .
C47A H47A 0.9800 .
C47A H47B 0.9800 .
C47A H47C 0.9800 .
C48A H48A 0.9800 .
C48A H48B 0.9800 .
C48A H48C 0.9800 .
C49A H49A 0.9800 .
C49A H49B 0.9800 .
C49A H49C 0.9800 .
C50A C51A 1.523(7) .
C50A C53A 1.524(7) .
C50A C52A 1.535(7) .
C51A H51A 0.9800 .
C51A H51B 0.9800 .
C51A H51C 0.9800 .
C52A H52A 0.9800 .
C52A H52B 0.9800 .
C52A H52C 0.9800 .
C53A H53A 0.9800 .
C53A H53B 0.9800 .
C53A H53C 0.9800 .
C54A C55A 1.389(6) .
C54A C59A 1.395(6) .
C55A C56A 1.385(6) .
C55A H55A 0.9500 .
C56A C57A 1.382(7) .
C56A C60A 1.538(7) .
C57A C58A 1.402(7) .
C57A H57A 0.9500 .
C58A C59A 1.380(6) .
C58A C64A 1.528(7) .
C59A H59A 0.9500 .
C60A C62A 1.509(9) .
C60A C63A 1.519(8) .
C60A C61A 1.522(9) .
C61A H61A 0.9800 .
C61A H61B 0.9800 .
C61A H61C 0.9800 .
C62A H62A 0.9800 .
C62A H62B 0.9800 .
C62A H62C 0.9800 .
C63A H63A 0.9800 .
C63A H63B 0.9800 .
C63A H63C 0.9800 .
C64A C65A 1.512(8) .
C64A C67A 1.522(8) .
C64A C66A 1.533(8) .
C65A H65A 0.9800 .
C65A H65B 0.9800 .
C65A H65C 0.9800 .
C66A H66A 0.9800 .
C66A H66B 0.9800 .
C66A H66C 0.9800 .
C67A H67A 0.9800 .
C67A H67B 0.9800 .
C67A H67C 0.9800 .
C1B N1B 1.385(5) .
C1B C20B 1.395(6) .
C1B C2B 1.410(6) .
C2B C3B 1.353(6) .
C2B H2B 0.9500 .
C3B C4B 1.436(6) .
C3B C21B 1.456(6) .
C4B N1B 1.380(5) .
C4B C5B 1.380(6) .
C5B C6B 1.390(6) .
C5B Pt1 2.043(4) .
C6B N2B 1.385(5) .
C6B C7B 1.447(6) .
C7B C8B 1.337(6) .
C7B H7B 0.9500 .
C8B C9B 1.432(6) .
C8B H8B 0.9500 .
C9B N2B 1.380(5) .
C9B C10B 1.395(6) .
C10B C11B 1.371(7) .
C10B C26B 1.491(6) .
C11B N3B 1.382(6) .
C11B C12B 1.441(6) .
C12B C13B 1.336(7) .
C12B H12B 0.9500 .
C13B C14B 1.432(6) .
C13B H13B 0.9500 .
C14B C15B 1.375(6) .
C14B N3B 1.381(6) .
C15B C16B 1.395(6) .
C15B C40B 1.491(6) .
C16B N4B 1.375(6) .
C16B C17B 1.429(6) .
C17B C18B 1.344(6) .
C17B H17B 0.9500 .
C18B C19B 1.430(6) .
C18B H18B 0.9500 .
C19B N4B 1.374(5) .
C19B C20B 1.391(6) .
C20B C54B 1.487(6) .
C21B N9 1.342(6) .
C21B C22B 1.407(6) .
C22B C23B 1.375(6) .
C22B H22B 0.9500 .
C23B C24B 1.384(7) .
C23B H23B 0.9500 .
C24B C25B 1.356(6) .
C24B H24B 0.9500 .
C25B N9 1.361(6) .
C25B H25B 0.9500 .
C26B C27B 1.378(7) .
C26B C31B 1.379(7) .
C27B C28B 1.406(7) .
C27B H27B 0.9500 .
C28B C29B 1.381(8) .
C28B C32B 1.548(8) .
C29B C30B 1.390(8) .
C29B H29B 0.9500 .
C30B C31B 1.397(7) .
C30B C36B 1.518(8) .
C31B H31B 0.9500 .
C32B C33B 1.520(8) .
C32B C34B 1.529(10) .
C32B C35B 1.532(9) .
C33B H33D 0.9800 .
C33B H33E 0.9800 .
C33B H33F 0.9800 .
C34B H34D 0.9800 .
C34B H34E 0.9800 .
C34B H34F 0.9800 .
C35B H35D 0.9800 .
C35B H35E 0.9800 .
C35B H35F 0.9800 .
C36B C39B 1.480(9) .
C36B C37B 1.527(10) .
C36B C38B 1.616(12) .
C37B H37D 0.9800 .
C37B H37E 0.9800 .
C37B H37F 0.9800 .
C38B H38D 0.9800 .
C38B H38E 0.9800 .
C38B H38F 0.9800 .
C39B H39D 0.9800 .
C39B H39E 0.9800 .
C39B H39F 0.9800 .
C40B C41B 1.386(7) .
C40B C45B 1.391(7) .
C41B C42B 1.393(7) .
C41B H41B 0.9500 .
C42B C43B 1.390(7) .
C42B C46B 1.530(7) .
C43B C44B 1.388(7) .
C43B H43B 0.9500 .
C44B C45B 1.395(7) .
C44B C50B 1.536(7) .
C45B H45B 0.9500 .
C46B C48B 1.533(8) .
C46B C47B 1.540(9) .
C46B C49B 1.548(9) .
C47B H47D 0.9800 .
C47B H47E 0.9800 .
C47B H47F 0.9800 .
C48B H48D 0.9800 .
C48B H48E 0.9800 .
C48B H48F 0.9800 .
C49B H49D 0.9800 .
C49B H49E 0.9800 .
C49B H49F 0.9800 .
C50B C53B 1.513(8) .
C50B C51B 1.522(8) .
C50B C52B 1.545(8) .
C51B H51D 0.9800 .
C51B H51E 0.9800 .
C51B H51F 0.9800 .
C52B H52D 0.9800 .
C52B H52E 0.9800 .
C52B H52F 0.9800 .
C53B H53D 0.9800 .
C53B H53E 0.9800 .
C53B H53F 0.9800 .
C54B C55B 1.388(6) .
C54B C59B 1.404(6) .
C55B C56B 1.396(6) .
C55B H55B 0.9500 .
C56B C57B 1.389(6) .
C56B C60B 1.533(6) .
C57B C58B 1.404(6) .
C57B H57B 0.9500 .
C58B C59B 1.375(6) .
C58B C64B 1.526(6) .
C59B H59B 0.9500 .
C60B C63B 1.513(8) .
C60B C62B 1.532(8) .
C60B C61B 1.533(8) .
C61B H61D 0.9800 .
C61B H61E 0.9800 .
C61B H61F 0.9800 .
C62B H62D 0.9800 .
C62B H62E 0.9800 .
C62B H62F 0.9800 .
C63B H63D 0.9800 .
C63B H63E 0.9800 .
C63B H63F 0.9800 .
C64B C65B 1.519(7) .
C64B C67B 1.521(7) .
C64B C66B 1.531(7) .
C65B H65D 0.9800 .
C65B H65E 0.9800 .
C65B H65F 0.9800 .
C66B H66D 0.9800 .
C66B H66E 0.9800 .
C66B H66F 0.9800 .
C67B H67D 0.9800 .
C67B H67E 0.9800 .
C67B H67F 0.9800 .
C1N N1N 1.148(8) .
C1N C2N 1.597(8) .
C1N Cl8S 2.06(6) 2_667
C1S C2S 1.476(9) .
C1S Cl1S 1.767(6) .
C1S H1S1 0.9900 .
C1S H1S2 0.9900 .
C2S Cl2S 1.777(7) .
C2S H2S1 0.9900 .
C2S H2S2 0.9900 .
C3S C4S 1.493(9) .
C3S Cl3S 1.763(8) .
C4S Cl4S 1.747(9) .
C5S C6S 1.494(10) .
C5S Cl5S 1.764(10) .
C6S Cl6S 1.762(10) .
C7S C8S 1.520(10) .
C7S Cl7S 1.849(8) .
C8S Cl8S 1.765(10) .
Cl1 Pt1 2.4302(12) .
Cl2 Pt1 2.4233(11) .
Cl8S N1N 1.25(6) 2_667
Cl8S C1N 2.06(6) 2_667
N9 Pt1 2.054(4) .
N1A Ni1A 1.906(3) .
N2A Ni1A 1.908(4) .
N3A Ni1A 1.911(4) .
N4A Ni1A 1.911(4) .
N5A Pt1 2.035(4) .
N1B Ni1B 1.906(3) .
N2B Ni1B 1.910(4) .
N3B Ni1B 1.916(3) .
N4B Ni1B 1.919(4) .
N1N Cl8S 1.25(6) 2_667
